data_4338957
loop_
_publ_author_name
'Fielden, John'
'Long, De-liang'
'Slawin, Alexandra M. Z.'
'K\"ogerler, Paul'
'Cronin, Leroy'

_publ_section_title
;
 Ligand and counterion control of Ag(I) architectures: assembly of a {Ag8}
 ring cluster mediated by hydrophobic and Ag...Ag interactions.
;
_journal_issue 22
_journal_name_full 'Inorganic chemistry'
_journal_page_first 9090
_journal_page_last 9097
_journal_paper_doi 10.1021/ic700872b
_journal_volume 46
_journal_year 2007
_chemical_formula_sum 'C7 H16 Ag N3 O4'
_chemical_formula_weight 314.10
_chemical_name_systematic
;
 ?
;
_space_group_IT_number 2
_symmetry_space_group_name_Hall '-P 1'
_symmetry_space_group_name_H-M 'P -1'
_atom_sites_solution_hydrogens geom
_atom_sites_solution_primary direct
_atom_sites_solution_secondary difmap
_audit_creation_method SHELXL-97
_cell_angle_alpha 111.832(3)
_cell_angle_beta 99.411(3)
_cell_angle_gamma 91.128(4)
_cell_formula_units_Z 2
_cell_length_a 7.3623(3)
_cell_length_b 8.7919(6)
_cell_length_c 8.8932(6)
_cell_measurement_temperature 150(2)
_cell_volume 525.13(6)
_computing_structure_refinement 'SHELXL-97 (Sheldrick, 1997)'
_diffrn_ambient_temperature 150(2)
_diffrn_measured_fraction_theta_full 0.997
_diffrn_measured_fraction_theta_max 0.997
_diffrn_radiation_monochromator graphite
_diffrn_radiation_source 'fine-focus sealed tube'
_diffrn_radiation_type MoK\a
_diffrn_radiation_wavelength 0.71073
_diffrn_reflns_av_R_equivalents 0.0696
_diffrn_reflns_av_sigmaI/netI 0.0558
_diffrn_reflns_limit_h_max 8
_diffrn_reflns_limit_h_min -8
_diffrn_reflns_limit_k_max 10
_diffrn_reflns_limit_k_min -10
_diffrn_reflns_limit_l_max 10
_diffrn_reflns_limit_l_min -10
_diffrn_reflns_number 7065
_diffrn_reflns_theta_full 25.00
_diffrn_reflns_theta_max 25.00
_diffrn_reflns_theta_min 2.51
_exptl_absorpt_coefficient_mu 1.919
_exptl_absorpt_correction_T_max 0.8935
_exptl_absorpt_correction_T_min 0.7749
_exptl_crystal_density_diffrn 1.986
_exptl_crystal_density_method 'not measured'
_exptl_crystal_F_000 316
_exptl_crystal_size_max 0.14
_exptl_crystal_size_mid 0.08
_exptl_crystal_size_min 0.06
_refine_diff_density_max 3.207
_refine_diff_density_min -1.559
_refine_diff_density_rms 0.274
_refine_ls_extinction_method none
_refine_ls_goodness_of_fit_ref 1.184
_refine_ls_hydrogen_treatment mixed
_refine_ls_matrix_type full
_refine_ls_number_parameters 137
_refine_ls_number_reflns 1856
_refine_ls_number_restraints 0
_refine_ls_restrained_S_all 1.184
_refine_ls_R_factor_all 0.0942
_refine_ls_R_factor_gt 0.0822
_refine_ls_shift/su_max 0.001
_refine_ls_shift/su_mean 0.000
_refine_ls_structure_factor_coef Fsqd
_refine_ls_weighting_details 'calc w=1/[\s^2^(Fo^2^)+(0.0167P)^2^+29.3625P] where P=(Fo^2^+2Fc^2^)/3'
_refine_ls_weighting_scheme calc
_refine_ls_wR_factor_gt 0.2272
_refine_ls_wR_factor_ref 0.2337
_reflns_number_gt 1602
_reflns_number_total 1856
_reflns_threshold_expression >2sigma(I)
_cod_data_source_file ic700872b-file003.cif
_cod_data_source_block jf59
_cod_original_cell_volume 525.13(5)
_cod_database_code 4338957

loop_
_symmetry_equiv_pos_as_xyz
'x, y, z'
'-x, -y, -z'

loop_
_atom_site_label
_atom_site_type_symbol
_atom_site_fract_x
_atom_site_fract_y
_atom_site_fract_z
_atom_site_U_iso_or_equiv
_atom_site_adp_type
_atom_site_occupancy
_atom_site_symmetry_multiplicity
_atom_site_calc_flag
_atom_site_refinement_flags
Ag Ag 0.25521(16) 0.54272(17) 0.28499(15) 0.0298(4) Uani 1 1 d .
N1 N 0.2834(17) 0.3005(18) 0.1054(16) 0.033(3) Uani 1 1 d .
H1A H 0.1960 0.2262 0.1088 0.040 Uiso 1 1 calc R
H1B H 0.2607 0.3033 0.0016 0.040 Uiso 1 1 calc R
N2 N 0.7618(19) 0.2283(18) 0.5268(16) 0.034(3) Uani 1 1 d .
H2A H 0.8796 0.1979 0.5458 0.041 Uiso 1 1 calc R
H2B H 0.6824 0.1520 0.5369 0.041 Uiso 1 1 calc R
N3 N 0.2556(19) 0.2036(17) 0.6423(16) 0.029(3) Uani 1 1 d .
O1 O 0.8504(16) 0.1550(14) 0.0479(13) 0.032(3) Uani 1 1 d .
O2 O 0.1690(17) 0.1441(17) 0.4991(15) 0.048(4) Uani 1 1 d .
O3 O 0.4197(16) 0.1786(18) 0.6736(16) 0.047(3) Uani 1 1 d .
O4 O 0.1699(17) 0.2798(17) 0.7559(15) 0.043(3) Uani 1 1 d .
C1 C 0.471(2) 0.243(2) 0.135(2) 0.031(4) Uani 1 1 d .
H1 H 0.4702 0.1255 0.0582 0.037 Uiso 1 1 calc R
C2 C 0.521(2) 0.255(2) 0.312(2) 0.032(4) Uani 1 1 d .
H2C H 0.4359 0.1771 0.3294 0.038 Uiso 1 1 calc R
H2D H 0.5049 0.3674 0.3871 0.038 Uiso 1 1 calc R
C3 C 0.720(2) 0.216(2) 0.3514(18) 0.028(4) Uani 1 1 d .
H3 H 0.7324 0.1002 0.2776 0.034 Uiso 1 1 calc R
C4 C 0.852(2) 0.328(2) 0.3220(19) 0.028(3) Uani 1 1 d .
H4A H 0.9795 0.2994 0.3478 0.033 Uiso 1 1 calc R
H4B H 0.8432 0.4426 0.3963 0.033 Uiso 1 1 calc R
C5 C 0.810(2) 0.315(2) 0.142(2) 0.032(4) Uani 1 1 d .
H5 H 0.8946 0.3971 0.1284 0.038 Uiso 1 1 calc R
C6 C 0.608(2) 0.348(2) 0.098(2) 0.032(4) Uani 1 1 d .
H6A H 0.5934 0.4656 0.1611 0.038 Uiso 1 1 calc R
H6B H 0.5791 0.3291 -0.0205 0.038 Uiso 1 1 calc R
C7 C 0.836(2) 0.125(2) -0.1238(19) 0.034(4) Uani 1 1 d .
H7A H 0.7060 0.1220 -0.1732 0.051 Uiso 1 1 calc R
H7B H 0.8842 0.0200 -0.1798 0.051 Uiso 1 1 calc R
H7C H 0.9077 0.2140 -0.1357 0.051 Uiso 1 1 calc R

loop_
_atom_site_aniso_label
_atom_site_aniso_U_11
_atom_site_aniso_U_22
_atom_site_aniso_U_33
_atom_site_aniso_U_23
_atom_site_aniso_U_13
_atom_site_aniso_U_12
Ag 0.0189(6) 0.0483(8) 0.0248(7) 0.0173(5) 0.0023(4) 0.0066(5)
N1 0.018(6) 0.056(9) 0.026(7) 0.014(7) 0.008(5) 0.007(6)
N2 0.026(7) 0.052(9) 0.030(8) 0.026(7) -0.005(6) 0.008(6)
N3 0.032(8) 0.033(8) 0.023(7) 0.012(6) 0.001(6) 0.005(6)
O1 0.039(7) 0.043(7) 0.026(6) 0.022(5) 0.016(5) 0.011(5)
O2 0.035(7) 0.066(9) 0.029(7) 0.007(6) -0.007(5) 0.014(6)
O3 0.019(6) 0.079(10) 0.046(8) 0.032(7) -0.003(5) 0.006(6)
O4 0.040(7) 0.057(8) 0.035(7) 0.020(6) 0.011(6) 0.008(6)
C1 0.022(8) 0.045(10) 0.028(9) 0.019(8) -0.001(7) 0.002(7)
C2 0.029(9) 0.035(9) 0.036(9) 0.018(8) 0.008(7) 0.000(7)
C3 0.027(8) 0.043(10) 0.014(7) 0.012(7) 0.002(6) 0.008(7)
C4 0.022(8) 0.036(9) 0.022(8) 0.009(7) 0.002(6) 0.002(7)
C5 0.031(9) 0.042(10) 0.032(9) 0.024(8) 0.008(7) 0.003(7)
C6 0.027(8) 0.045(10) 0.030(9) 0.021(8) 0.006(7) 0.004(7)
C7 0.035(9) 0.048(11) 0.017(8) 0.011(7) 0.004(7) -0.002(8)

loop_
_atom_type_symbol
_atom_type_description
_atom_type_scat_dispersion_real
_atom_type_scat_dispersion_imag
_atom_type_scat_source
Ag Ag -0.8971 1.1015 'International Tables Vol C Tables 4.2.6.8 and 6.1.1.4'
N N 0.0061 0.0033 'International Tables Vol C Tables 4.2.6.8 and 6.1.1.4'
O O 0.0106 0.0060 'International Tables Vol C Tables 4.2.6.8 and 6.1.1.4'
C C 0.0033 0.0016 'International Tables Vol C Tables 4.2.6.8 and 6.1.1.4'
H H 0.0000 0.0000 'International Tables Vol C Tables 4.2.6.8 and 6.1.1.4'

loop_
_geom_angle_atom_site_label_1
_geom_angle_atom_site_label_2
_geom_angle_atom_site_label_3
_geom_angle
_geom_angle_site_symmetry_1
_geom_angle_site_symmetry_3
N2 Ag N1 175.6(5) 2_666 .
C1 N1 Ag 113.0(10) . .
C3 N2 Ag 118.1(10) . 2_666
O2 N3 O3 120.2(14) . .
O2 N3 O4 118.5(13) . .
O3 N3 O4 121.1(13) . .
C5 O1 C7 113.2(12) . .
N1 C1 C6 108.0(13) . .
N1 C1 C2 110.1(13) . .
C6 C1 C2 110.9(13) . .
C1 C2 C3 111.5(13) . .
C4 C3 N2 111.0(13) . .
C4 C3 C2 111.0(13) . .
N2 C3 C2 109.4(12) . .
C3 C4 C5 111.2(13) . .
O1 C5 C4 105.4(13) . .
O1 C5 C6 113.6(14) . .
C4 C5 C6 109.6(13) . .
C1 C6 C5 113.3(13) . .

loop_
_geom_bond_atom_site_label_1
_geom_bond_atom_site_label_2
_geom_bond_distance
_geom_bond_site_symmetry_2
Ag N2 2.108(15) 2_666
Ag N1 2.174(14) .
N1 C1 1.495(19) .
N2 C3 1.501(19) .
N2 Ag 2.108(15) 2_666
N3 O2 1.236(17) .
N3 O3 1.238(17) .
N3 O4 1.261(17) .
O1 C5 1.41(2) .
O1 C7 1.436(18) .
C1 C6 1.51(2) .
C1 C2 1.52(2) .
C2 C3 1.53(2) .
C3 C4 1.49(2) .
C4 C5 1.54(2) .
C5 C6 1.54(2) .
